data_2008230
loop_
_publ_author_name
'Sema \"Ozt\"urk'
'\,Samil I\,s\?ik'
'Hoong-Kun Fun'
'Engin Kendi'
'Erbil A\~gar'
'Selami \,Sa\,smaz'
'Abdul Razak \.Ibrahim'

_publ_section_title
;
 4-(Phenothiazin-10-yl)benzene-1,2-dicarbonitrile
;
_journal_issue 3
_journal_name_full 'Acta Crystallographica Section C'
_journal_page_first 395
_journal_page_last 397
_journal_paper_doi 10.1107/S0108270198012347
_journal_volume 55
_journal_year 1999
_chemical_formula_moiety 'C20 H11 N3 S'
_chemical_formula_sum 'C20 H11 N3 S'
_chemical_formula_weight 325.38
_chemical_melting_point .199E-197
_chemical_name_systematic
;
1,2-dicyano-4-thiodiphenylaminobenzene
;
_space_group_IT_number 14
_symmetry_cell_setting monoclinic
_symmetry_space_group_name_Hall '-P 2ybc'
_symmetry_space_group_name_H-M 'P 1 21/c 1'
_audit_creation_method SHELXL
_cell_angle_alpha 90.0107(3)
_cell_angle_beta 103.9650(10)
_cell_angle_gamma 90.0089(11)
_cell_formula_units_Z 8
_cell_length_a 16.5433(4)
_cell_length_b 16.4583(5)
_cell_length_c 12.3847(2)
_cell_measurement_reflns_used 5702
_cell_measurement_temperature 293(2)
_cell_measurement_theta_max 33
_cell_measurement_theta_min 1.5
_cell_volume 3272.37(14)
_computing_cell_refinement 'SAINT (Siemens, 1996)'
_computing_data_collection 'SMART (Siemens, 1996)'
_computing_data_reduction SAINT
_computing_molecular_graphics SHELXTL
_computing_publication_material 'SHELXTL, PARST (Nardelli, 1995)'
_computing_structure_refinement SHELXTL
_computing_structure_solution 'SHELXTL (Sheldrick, 1995)'
_diffrn_ambient_temperature 293(2)
_diffrn_measurement_device
;
Siemens SMART CCD area-detector diffractometer
;
_diffrn_measurement_method '\w scans'
_diffrn_radiation_monochromator graphite
_diffrn_radiation_source 'fine-focus sealed tube'
_diffrn_radiation_type MoK\a
_diffrn_radiation_wavelength 0.71073
_diffrn_reflns_av_R_equivalents 0.0309
_diffrn_reflns_av_sigmaI/netI 0.0359
_diffrn_reflns_limit_h_max 25
_diffrn_reflns_limit_h_min -23
_diffrn_reflns_limit_k_max 23
_diffrn_reflns_limit_k_min -25
_diffrn_reflns_limit_l_max 18
_diffrn_reflns_limit_l_min -17
_diffrn_reflns_number 17082
_diffrn_reflns_theta_max 25.00
_diffrn_reflns_theta_min 2.66
_exptl_absorpt_coefficient_mu 0.202
_exptl_absorpt_correction_T_max '0.950 (effective values, see text)'
_exptl_absorpt_correction_T_min 0.158
_exptl_absorpt_correction_type multi-scan
_exptl_absorpt_process_details 'SADABS (Sheldrick, 1996)'
_exptl_crystal_colour 'pale yellow'
_exptl_crystal_density_diffrn 1.321
_exptl_crystal_density_meas ?
_exptl_crystal_description prismatic
_exptl_crystal_F_000 1344
_exptl_crystal_size_max 0.96
_exptl_crystal_size_mid 0.72
_exptl_crystal_size_min 0.24
_refine_diff_density_max 0.156
_refine_diff_density_min -0.214
_refine_ls_extinction_coef 0.0111(6)
_refine_ls_extinction_method SHELXL
_refine_ls_goodness_of_fit_all 1.034
_refine_ls_goodness_of_fit_obs 1.071
_refine_ls_hydrogen_treatment refall
_refine_ls_matrix_type full
_refine_ls_number_parameters 522
_refine_ls_number_reflns 5739
_refine_ls_number_restraints 0
_refine_ls_restrained_S_all 1.034
_refine_ls_restrained_S_obs 1.071
_refine_ls_R_factor_all 0.0515
_refine_ls_R_factor_obs 0.0360
_refine_ls_shift/esd_max 0.000
_refine_ls_shift/esd_mean 0.000
_refine_ls_structure_factor_coef Fsqd
_refine_ls_weighting_details 'w = 1/[\s^2^(Fo^2^)+(0.0333P)^2^+0.7447P] where P=(Fo^2^+2Fc^2^)/3'
_refine_ls_weighting_scheme calc
_refine_ls_wR_factor_all 0.0949
_refine_ls_wR_factor_obs 0.0856
_reflns_number_observed 4471
_reflns_number_total 5739
_reflns_observed_criterion >2sigma(I)
_cod_data_source_file cf1257.cif
_cod_data_source_block I
_cod_depositor_comments
;
The following automatic conversions were performed:

'_exptl_crystal_density_meas' value 'not measured' was changed to '?'
- the value is perceived as not measured.

Automatic conversion script
Id: cif_fix_values 3008 2015-01-20 13:52:24Z robertas 

The following automatic conversions were performed:

'_refine_ls_weighting_scheme' value 'calc w =
1/[\s^2^(Fo^2^)+(0.0333P)^2^+0.7447P] where P=(Fo^2^+2Fc^2^)/3' was
changed to 'calc'. New tag '_refine_ls_weighting_details' was
created. The value of the new tag was set to 'w =
1/[\s^2^(Fo^2^)+(0.0333P)^2^+0.7447P] where P=(Fo^2^+2Fc^2^)/3'.

Automatic conversion script
Id: cif_fix_values 3143 2015-03-26 13:38:13Z robertas 
;
_cod_original_cell_volume 3272.36(14)
_cod_original_sg_symbol_H-M 'P 21/c'
_cod_database_code 2008230

loop_
_symmetry_equiv_pos_as_xyz
'x, y, z'
'-x, y+1/2, -z+1/2'
'-x, -y, -z'
'x, -y-1/2, z-1/2'

loop_
_atom_site_aniso_label
_atom_site_aniso_U_11
_atom_site_aniso_U_22
_atom_site_aniso_U_33
_atom_site_aniso_U_12
_atom_site_aniso_U_13
_atom_site_aniso_U_23
S1A 0.0684(3) 0.0626(3) 0.0777(4) 0.0162(2) 0.0321(3) 0.0251(3)
N1A 0.141(2) 0.0863(14) 0.0582(11) -0.0030(13) 0.0462(12) -0.0093(10)
N2A 0.0591(11) 0.108(2) 0.0823(13) 0.0104(10) 0.0240(9) -0.0103(11)
N3A 0.0426(7) 0.0727(10) 0.0384(7) 0.0026(7) 0.0126(6) 0.0024(7)
C1A 0.0596(11) 0.0486(10) 0.0401(9) -0.0087(8) 0.0170(8) -0.0007(7)
C2A 0.0481(9) 0.0484(10) 0.0447(9) -0.0049(8) 0.0168(7) 0.0049(7)
C3A 0.0450(9) 0.0583(11) 0.0370(9) -0.0026(8) 0.0102(7) 0.0058(8)
C4A 0.0438(9) 0.0489(10) 0.0403(9) -0.0042(7) 0.0133(7) 0.0055(7)
C5A 0.0436(9) 0.0596(11) 0.0460(10) -0.0003(8) 0.0087(8) 0.0033(8)
C6A 0.0554(11) 0.0593(11) 0.0414(10) -0.0070(9) 0.0042(8) 0.0034(8)
C7A 0.0804(13) 0.0588(12) 0.0460(11) -0.0083(10) 0.0205(9) 0.0000(9)
C8A 0.0532(11) 0.0689(12) 0.0502(10) -0.0016(9) 0.0191(8) -0.0036(9)
C9A 0.0467(9) 0.0688(12) 0.0391(9) 0.0092(9) 0.0137(7) -0.0018(8)
C10A 0.0556(11) 0.0858(15) 0.0530(12) -0.0023(10) 0.0127(9) -0.0055(11)
C11A 0.0620(13) 0.107(2) 0.0597(14) 0.0059(13) 0.0027(11) -0.0247(13)
C12A 0.076(2) 0.113(2) 0.0478(13) 0.0314(15) -0.0027(11) -0.0172(13)
C13A 0.085(2) 0.093(2) 0.0428(11) 0.0361(14) 0.0187(11) 0.0074(11)
C14A 0.0600(10) 0.0649(12) 0.0442(10) 0.0202(9) 0.0210(8) 0.0029(8)
C15A 0.0509(9) 0.0449(10) 0.0546(10) 0.0038(8) 0.0200(8) 0.0010(8)
C16A 0.0536(11) 0.0576(11) 0.0715(13) -0.0017(9) 0.0273(10) 0.0020(10)
C17A 0.0478(11) 0.0652(13) 0.0808(14) 0.0053(9) 0.0197(10) -0.0036(11)
C18A 0.0551(11) 0.0542(11) 0.0635(12) 0.0126(9) 0.0067(9) -0.0005(9)
C19A 0.0558(11) 0.0504(11) 0.0530(11) 0.0019(8) 0.0133(8) 0.0042(8)
C20A 0.0438(9) 0.0496(10) 0.0455(9) 0.0023(7) 0.0143(7) -0.0001(7)
S1B 0.0815(4) 0.0618(3) 0.0770(4) -0.0085(3) 0.0303(3) 0.0129(3)
N1B 0.0951(14) 0.120(2) 0.0716(13) -0.0108(12) 0.0316(11) -0.0348(12)
N2B 0.0623(11) 0.0852(13) 0.0858(13) 0.0135(10) 0.0204(9) -0.0094(10)
N3B 0.0454(7) 0.0602(9) 0.0441(8) 0.0054(7) 0.0143(6) 0.0023(7)
C1B 0.0568(10) 0.0475(10) 0.0458(10) -0.0091(8) 0.0159(8) -0.0044(8)
C2B 0.0474(9) 0.0412(9) 0.0483(9) -0.0043(7) 0.0153(7) 0.0001(7)
C3B 0.0476(9) 0.0484(10) 0.0409(9) 0.0007(8) 0.0098(7) 0.0032(7)
C4B 0.0439(9) 0.0422(9) 0.0460(9) -0.0043(7) 0.0148(7) 0.0044(7)
C5B 0.0426(9) 0.0534(11) 0.0521(11) -0.0017(8) 0.0096(8) 0.0027(8)
C6B 0.0551(10) 0.0565(11) 0.0458(10) -0.0086(9) 0.0053(8) 0.0007(8)
C7B 0.0663(12) 0.0694(13) 0.0543(11) -0.0084(10) 0.0150(9) -0.0108(10)
C8B 0.0556(11) 0.0572(11) 0.0524(10) -0.0013(9) 0.0174(8) -0.0050(8)
C9B 0.0525(10) 0.0501(10) 0.0461(10) 0.0091(8) 0.0137(8) -0.0034(8)
C10B 0.0520(11) 0.0590(12) 0.0625(12) 0.0069(9) 0.0149(9) -0.0074(10)
C11B 0.0579(12) 0.0783(15) 0.0721(15) 0.0142(11) 0.0028(11) -0.0259(12)
C12B 0.084(2) 0.092(2) 0.0488(13) 0.0344(14) 0.0071(12) -0.0146(11)
C13B 0.088(2) 0.0731(14) 0.0503(12) 0.0273(12) 0.0253(11) 0.0041(10)
C14B 0.0663(11) 0.0513(10) 0.0492(10) 0.0127(9) 0.0208(9) 0.0009(8)
C15B 0.0550(10) 0.0560(11) 0.0591(11) -0.0052(8) 0.0209(8) -0.0059(9)
C16B 0.0559(12) 0.092(2) 0.0794(15) -0.0079(12) 0.0324(11) -0.0077(13)
C17B 0.0509(12) 0.100(2) 0.094(2) 0.0150(12) 0.0214(12) -0.0094(14)
C18B 0.0655(13) 0.075(2) 0.084(2) 0.0193(12) 0.0129(12) 0.0027(12)
C19B 0.0557(11) 0.0616(12) 0.0682(13) 0.0055(10) 0.0162(9) 0.0069(10)
C20B 0.0441(9) 0.0521(10) 0.0524(10) -0.0007(8) 0.0152(7) -0.0030(8)

loop_
_atom_site_label
_atom_site_fract_x
_atom_site_fract_y
_atom_site_fract_z
_atom_site_U_iso_or_equiv
_atom_site_thermal_displace_type
_atom_site_calc_flag
_atom_site_refinement_flags
_atom_site_occupancy
_atom_site_disorder_group
_atom_site_type_symbol
S1A 0.89758(3) 0.33002(3) 0.87827(5) 0.0671(2) Uani d . 1 . S
N1A 1.06475(14) 0.29512(13) 0.2599(2) 0.0914(6) Uani d . 1 . N
N2A 1.22147(11) 0.28883(13) 0.5511(2) 0.0818(5) Uani d . 1 . N
N3A 0.95163(8) 0.43898(9) 0.71764(11) 0.0508(4) Uani d . 1 . N
C1A 1.01831(11) 0.35003(10) 0.43091(13) 0.0486(4) Uani d . 1 . C
C2A 1.07471(10) 0.34827(10) 0.53520(13) 0.0461(4) Uani d . 1 . C
C3A 1.05290(10) 0.37792(11) 0.62915(14) 0.0467(4) Uani d . 1 . C
C4A 0.97348(9) 0.40969(10) 0.62234(13) 0.0438(4) Uani d . 1 . C
C5A 0.91732(11) 0.41046(11) 0.51771(14) 0.0501(4) Uani d . 1 . C
C6A 0.93930(11) 0.38106(11) 0.42468(15) 0.0533(4) Uani d . 1 . C
C7A 1.04288(13) 0.31942(12) 0.3344(2) 0.0609(5) Uani d . 1 . C
C8A 1.15666(12) 0.31500(12) 0.54533(15) 0.0563(5) Uani d . 1 . C
C9A 1.00995(10) 0.43509(11) 0.82407(13) 0.0509(4) Uani d . 1 . C
C10A 1.08276(12) 0.48040(14) 0.8466(2) 0.0648(5) Uani d . 1 . C
C11A 1.13957(14) 0.4732(2) 0.9477(2) 0.0784(7) Uani d . 1 . C
C12A 1.1227(2) 0.4228(2) 1.0286(2) 0.0818(7) Uani d . 1 . C
C13A 1.0487(2) 0.3802(2) 1.0090(2) 0.0732(6) Uani d . 1 . C
C14A 0.99200(11) 0.38519(11) 0.90616(14) 0.0550(5) Uani d . 1 . C
C15A 0.83348(10) 0.40145(10) 0.79209(14) 0.0489(4) Uani d . 1 . C
C16A 0.75064(12) 0.41045(12) 0.7967(2) 0.0588(5) Uani d . 1 . C
C17A 0.70074(12) 0.46604(13) 0.7299(2) 0.0639(5) Uani d . 1 . C
C18A 0.73283(12) 0.51508(12) 0.6604(2) 0.0589(5) Uani d . 1 . C
C19A 0.81594(11) 0.50837(11) 0.6573(2) 0.0531(4) Uani d . 1 . C
C20A 0.86586(10) 0.44968(10) 0.72065(13) 0.0457(4) Uani d . 1 . C
S1B 0.41294(4) 0.60240(3) 0.57653(5) 0.0715(2) Uani d . 1 . S
N1B 0.61749(13) 0.52310(14) -0.0001(2) 0.0938(6) Uani d . 1 . N
N2B 0.75912(11) 0.50299(12) 0.3134(2) 0.0773(5) Uani d . 1 . N
N3B 0.49541(8) 0.69835(9) 0.43260(11) 0.0493(3) Uani d . 1 . N
C1B 0.56844(11) 0.58386(10) 0.16581(14) 0.0494(4) Uani d . 1 . C
C2B 0.61916(10) 0.58078(10) 0.27423(13) 0.0450(4) Uani d . 1 . C
C3B 0.59476(10) 0.61799(10) 0.36164(14) 0.0458(4) Uani d . 1 . C
C4B 0.51873(10) 0.65950(10) 0.34383(13) 0.0434(4) Uani d . 1 . C
C5B 0.46815(11) 0.66126(11) 0.23584(15) 0.0497(4) Uani d . 1 . C
C6B 0.49248(11) 0.62413(11) 0.1490(2) 0.0537(4) Uani d . 1 . C
C7B 0.59573(12) 0.54926(13) 0.0740(2) 0.0633(5) Uani d . 1 . C
C8B 0.69761(12) 0.53803(12) 0.29592(15) 0.0543(4) Uani d . 1 . C
C9B 0.54517(10) 0.69001(10) 0.54422(14) 0.0492(4) Uani d . 1 . C
C10B 0.62171(11) 0.72803(12) 0.5784(2) 0.0576(5) Uani d . 1 . C
C11B 0.66764(14) 0.71864(15) 0.6871(2) 0.0716(6) Uani d . 1 . C
C12B 0.6372(2) 0.6726(2) 0.7612(2) 0.0761(7) Uani d . 1 . C
C13B 0.5605(2) 0.63640(14) 0.7291(2) 0.0689(6) Uani d . 1 . C
C14B 0.51353(11) 0.64483(11) 0.61990(14) 0.0544(4) Uani d . 1 . C
C15B 0.36560(11) 0.68289(11) 0.4894(2) 0.0555(4) Uani d . 1 . C
C16B 0.28397(13) 0.7069(2) 0.4851(2) 0.0730(6) Uani d . 1 . C
C17B 0.24834(14) 0.7689(2) 0.4163(2) 0.0810(7) Uani d . 1 . C
C18B 0.29334(14) 0.8099(2) 0.3535(2) 0.0756(6) Uani d . 1 . C
C19B 0.37522(12) 0.78817(13) 0.3586(2) 0.0616(5) Uani d . 1 . C
C20B 0.41074(10) 0.72338(11) 0.42468(14) 0.0489(4) Uani d . 1 . C
H3A 1.0923(11) 0.3757(10) 0.6969(15) 0.053(5) Uiso d . 1 . H
H5A 0.8642(11) 0.4300(11) 0.5092(15) 0.060(5) Uiso d . 1 . H
H6A 0.8994(11) 0.3834(11) 0.3545(16) 0.062(5) Uiso d . 1 . H
H10A 1.0923(12) 0.5147(13) 0.7898(17) 0.074(6) Uiso d . 1 . H
H11A 1.1913(15) 0.5048(14) 0.9623(19) 0.095(8) Uiso d . 1 . H
H12A 1.1621(14) 0.4178(14) 1.0993(19) 0.088(7) Uiso d . 1 . H
H13A 1.0325(12) 0.3446(13) 1.0611(18) 0.076(6) Uiso d . 1 . H
H16A 0.7304(12) 0.3787(13) 0.8455(16) 0.071(6) Uiso d . 1 . H
H17A 0.6407(12) 0.4710(12) 0.7322(15) 0.072(6) Uiso d . 1 . H
H18A 0.6996(12) 0.5557(13) 0.6137(16) 0.073(6) Uiso d . 1 . H
H19A 0.8394(11) 0.5426(11) 0.6108(15) 0.061(5) Uiso d . 1 . H
H3B 0.6305(10) 0.6150(10) 0.4344(14) 0.052(5) Uiso d . 1 . H
H5B 0.4171(10) 0.6871(10) 0.2218(13) 0.047(5) Uiso d . 1 . H
H6B 0.4556(11) 0.6264(11) 0.0750(15) 0.060(5) Uiso d . 1 . H
H10B 0.6418(11) 0.7603(11) 0.5260(15) 0.057(5) Uiso d . 1 . H
H11B 0.7211(13) 0.7434(12) 0.7080(16) 0.072(6) Uiso d . 1 . H
H12B 0.6691(13) 0.6659(12) 0.8350(18) 0.075(6) Uiso d . 1 . H
H13B 0.5381(13) 0.6024(13) 0.7779(18) 0.080(7) Uiso d . 1 . H
H16B 0.2553(13) 0.6772(13) 0.5314(18) 0.084(7) Uiso d . 1 . H
H17B 0.1908(15) 0.7832(14) 0.4107(18) 0.096(7) Uiso d . 1 . H
H18B 0.2696(13) 0.8546(14) 0.3053(18) 0.085(7) Uiso d . 1 . H
H19B 0.4084(12) 0.8172(12) 0.3175(17) 0.074(6) Uiso d . 1 . H

loop_
_atom_type_symbol
_atom_type_description
_atom_type_scat_dispersion_real
_atom_type_scat_dispersion_imag
_atom_type_scat_source
C C 0.0033 0.0016 'International Tables Vol C Tables 4.2.6.8 and 6.1.1.4'
H H 0.0000 0.0000 'International Tables Vol C Tables 4.2.6.8 and 6.1.1.4'
N N 0.0061 0.0033 'International Tables Vol C Tables 4.2.6.8 and 6.1.1.4'
S S 0.1246 0.1234 'International Tables Vol C Tables 4.2.6.8 and 6.1.1.4'

loop_
_geom_angle_atom_site_label_1
_geom_angle_atom_site_label_2
_geom_angle_atom_site_label_3
_geom_angle
_geom_angle_publ_flag
C15A S1A C14A 98.63(8) yes
C4A N3A C9A 120.37(13) yes
C4A N3A C20A 121.37(13) yes
C9A N3A C20A 115.48(12) ?
C6A C1A C2A 117.9(2) ?
C6A C1A C7A 122.1(2) ?
C2A C1A C7A 119.9(2) ?
C3A C2A C1A 121.1(2) ?
C3A C2A C8A 119.4(2) ?
C1A C2A C8A 119.51(15) ?
C2A C3A C4A 120.8(2) ?
C3A C4A C5A 117.6(2) ?
C3A C4A N3A 120.53(14) ?
C5A C4A N3A 121.87(15) ?
C6A C5A C4A 121.4(2) ?
C5A C6A C1A 121.2(2) ?
N1A C7A C1A 177.9(2) ?
N2A C8A C2A 178.6(2) ?
C10A C9A C14A 119.9(2) ?
C10A C9A N3A 121.3(2) ?
C14A C9A N3A 118.8(2) ?
C11A C10A C9A 120.4(2) ?
C10A C11A C12A 119.9(2) ?
C13A C12A C11A 120.3(2) ?
C12A C13A C14A 120.3(2) ?
C13A C14A C9A 119.2(2) ?
C13A C14A S1A 121.2(2) ?
C9A C14A S1A 119.61(14) ?
C20A C15A C16A 120.0(2) ?
C20A C15A S1A 119.96(12) ?
C16A C15A S1A 120.04(14) ?
C17A C16A C15A 120.1(2) ?
C16A C17A C18A 120.2(2) ?
C17A C18A C19A 120.3(2) ?
C20A C19A C18A 119.9(2) ?
C19A C20A C15A 119.4(2) ?
C19A C20A N3A 121.8(2) ?
C15A C20A N3A 118.74(14) ?
C14B S1B C15B 97.79(8) yes
C4B N3B C9B 120.58(13) yes
C4B N3B C20B 121.56(13) yes
C9B N3B C20B 114.54(13) ?
C6B C1B C2B 118.1(2) ?
C6B C1B C7B 121.0(2) ?
C2B C1B C7B 120.9(2) ?
C3B C2B C1B 120.8(2) ?
C3B C2B C8B 119.2(2) ?
C1B C2B C8B 119.95(15) ?
C2B C3B C4B 120.8(2) ?
C5B C4B C3B 117.9(2) ?
C5B C4B N3B 121.75(15) ?
C3B C4B N3B 120.31(14) ?
C6B C5B C4B 121.2(2) ?
C5B C6B C1B 121.1(2) ?
N1B C7B C1B 178.7(2) ?
N2B C8B C2B 178.9(2) ?
C10B C9B C14B 120.0(2) ?
C10B C9B N3B 121.4(2) ?
C14B C9B N3B 118.5(2) ?
C9B C10B C11B 119.6(2) ?
C12B C11B C10B 120.4(2) ?
C13B C12B C11B 120.5(2) ?
C12B C13B C14B 119.8(2) ?
C9B C14B C13B 119.6(2) ?
C9B C14B S1B 119.09(13) ?
C13B C14B S1B 121.3(2) ?
C20B C15B C16B 119.5(2) ?
C20B C15B S1B 119.38(13) ?
C16B C15B S1B 121.2(2) ?
C17B C16B C15B 120.1(2) ?
C16B C17B C18B 120.5(2) ?
C17B C18B C19B 120.2(2) ?
C20B C19B C18B 119.7(2) ?
C19B C20B C15B 119.9(2) ?
C19B C20B N3B 121.8(2) ?
C15B C20B N3B 118.2(2) ?

loop_
_geom_bond_atom_site_label_1
_geom_bond_atom_site_label_2
_geom_bond_site_symmetry_2
_geom_bond_distance
_geom_bond_publ_flag
S1A C15A . 1.761(2) yes
S1A C14A . 1.767(2) yes
N1A C7A . 1.141(2) yes
N2A C8A . 1.141(2) yes
N3A C4A . 1.401(2) yes
N3A C9A . 1.435(2) yes
N3A C20A . 1.439(2) yes
C1A C6A . 1.388(2) ?
C1A C2A . 1.399(2) ?
C1A C7A . 1.443(2) ?
C2A C3A . 1.387(2) ?
C2A C8A . 1.439(2) ?
C3A C4A . 1.398(2) ?
C4A C5A . 1.401(2) ?
C5A C6A . 1.377(2) ?
C9A C10A . 1.386(3) ?
C9A C14A . 1.394(2) ?
C10A C11A . 1.377(3) ?
C11A C12A . 1.381(4) ?
C12A C13A . 1.380(3) ?
C13A C14A . 1.390(3) ?
C15A C20A . 1.389(2) ?
C15A C16A . 1.393(2) ?
C16A C17A . 1.369(3) ?
C17A C18A . 1.376(3) ?
C18A C19A . 1.389(3) ?
C19A C20A . 1.385(2) ?
S1B C14B . 1.764(2) yes
S1B C15B . 1.768(2) yes
N1B C7B . 1.147(2) yes
N2B C8B . 1.144(2) yes
N3B C4B . 1.404(2) yes
N3B C9B . 1.435(2) yes
N3B C20B . 1.441(2) yes
C1B C6B . 1.391(2) ?
C1B C2B . 1.402(2) ?
C1B C7B . 1.438(3) ?
C2B C3B . 1.386(2) ?
C2B C8B . 1.444(2) ?
C3B C4B . 1.401(2) ?
C4B C5B . 1.396(2) ?
C5B C6B . 1.379(3) ?
C9B C10B . 1.384(2) ?
C9B C14B . 1.394(2) ?
C10B C11B . 1.385(3) ?
C11B C12B . 1.377(3) ?
C12B C13B . 1.371(3) ?
C13B C14B . 1.395(3) ?
C15B C20B . 1.390(2) ?
C15B C16B . 1.396(3) ?
C16B C17B . 1.369(3) ?
C17B C18B . 1.376(3) ?
C18B C19B . 1.388(3) ?
C19B C20B . 1.386(3) ?

loop_
_geom_torsion_atom_site_label_1
_geom_torsion_atom_site_label_2
_geom_torsion_atom_site_label_3
_geom_torsion_atom_site_label_4
_geom_torsion
_geom_torsion_publ_flag
C6A C1A C2A C3A -1.1(2) ?
C7A C1A C2A C3A 179.5(2) ?
C6A C1A C2A C8A 178.7(2) ?
C7A C1A C2A C8A -0.7(2) ?
C1A C2A C3A C4A 0.7(3) ?
C8A C2A C3A C4A -179.2(2) ?
C2A C3A C4A C5A -0.1(2) ?
C2A C3A C4A N3A 179.5(2) ?
C9A N3A C4A C3A -1.4(2) ?
C20A N3A C4A C3A -161.7(2) ?
C9A N3A C4A C5A 178.2(2) ?
C20A N3A C4A C5A 17.9(2) ?
C3A C4A C5A C6A 0.0(3) ?
N3A C4A C5A C6A -179.6(2) ?
C4A C5A C6A C1A -0.5(3) ?
C2A C1A C6A C5A 1.0(3) ?
C7A C1A C6A C5A -179.6(2) ?
C6A C1A C7A N1A 170.(6) ?
C2A C1A C7A N1A -11.(6) ?
C3A C2A C8A N2A -160.(9) ?
C1A C2A C8A N2A 20.(9) ?
C4A N3A C9A C10A 66.3(2) ?
C20A N3A C9A C10A -132.3(2) ?
C4A N3A C9A C14A -114.4(2) ?
C20A N3A C9A C14A 47.0(2) yes
C14A C9A C10A C11A 3.4(3) ?
N3A C9A C10A C11A -177.3(2) ?
C9A C10A C11A C12A -2.3(3) ?
C10A C11A C12A C13A -0.7(3) ?
C11A C12A C13A C14A 2.5(3) ?
C12A C13A C14A C9A -1.4(3) ?
C12A C13A C14A S1A 179.0(2) ?
C10A C9A C14A C13A -1.5(3) ?
N3A C9A C14A C13A 179.1(2) ?
C10A C9A C14A S1A 178.06(14) ?
N3A C9A C14A S1A -1.3(2) yes
C15A S1A C14A C13A 144.9(2) ?
C15A S1A C14A C9A -34.7(2) yes
C14A S1A C15A C20A 34.9(2) yes
C14A S1A C15A C16A -144.2(2) ?
C20A C15A C16A C17A 0.9(3) ?
S1A C15A C16A C17A 179.9(2) ?
C15A C16A C17A C18A -2.1(3) ?
C16A C17A C18A C19A 0.2(3) ?
C17A C18A C19A C20A 2.9(3) ?
C18A C19A C20A C15A -4.0(3) ?
C18A C19A C20A N3A 178.2(2) ?
C16A C15A C20A C19A 2.2(3) ?
S1A C15A C20A C19A -176.86(13) ?
C16A C15A C20A N3A -180.0(2) ?
S1A C15A C20A N3A 1.0(2) yes
C4A N3A C20A C19A -68.0(2) ?
C9A N3A C20A C19A 130.9(2) ?
C4A N3A C20A C15A 114.3(2) ?
C9A N3A C20A C15A -46.9(2) yes
C6B C1B C2B C3B -1.0(2) ?
C7B C1B C2B C3B 176.5(2) ?
C6B C1B C2B C8B 178.6(2) ?
C7B C1B C2B C8B -3.9(2) ?
C1B C2B C3B C4B 0.1(2) ?
C8B C2B C3B C4B -179.5(2) ?
C2B C3B C4B C5B 0.8(2) ?
C2B C3B C4B N3B -178.72(14) ?
C9B N3B C4B C5B 174.8(2) ?
C20B N3B C4B C5B 16.5(2) ?
C9B N3B C4B C3B -5.7(2) ?
C20B N3B C4B C3B -164.00(15) ?
C3B C4B C5B C6B -0.7(2) ?
N3B C4B C5B C6B 178.8(2) ?
C4B C5B C6B C1B -0.2(3) ?
C2B C1B C6B C5B 1.1(3) ?
C7B C1B C6B C5B -176.4(2) ?
C6B C1B C7B N1B 62.(9) ?
C2B C1B C7B N1B -115.(9) ?
C3B C2B C8B N2B 92.(10) ?
C1B C2B C8B N2B -88.(10) ?
C4B N3B C9B C10B 72.3(2) ?
C20B N3B C9B C10B -128.0(2) ?
C4B N3B C9B C14B -110.1(2) ?
C20B N3B C9B C14B 49.7(2) yes
C14B C9B C10B C11B 2.1(3) ?
N3B C9B C10B C11B 179.7(2) ?
C9B C10B C11B C12B -0.7(3) ?
C10B C11B C12B C13B -1.0(3) ?
C11B C12B C13B C14B 1.4(3) ?
C10B C9B C14B C13B -1.8(3) ?
N3B C9B C14B C13B -179.5(2) ?
C10B C9B C14B S1B 175.98(13) ?
N3B C9B C14B S1B -1.7(2) yes
C12B C13B C14B C9B 0.0(3) ?
C12B C13B C14B S1B -177.66(15) ?
C15B S1B C14B C9B -36.8(2) yes
C15B S1B C14B C13B 140.9(2) ?
C14B S1B C15B C20B 38.1(2) yes
C14B S1B C15B C16B -141.3(2) ?
C20B C15B C16B C17B 1.1(3) ?
S1B C15B C16B C17B -179.4(2) ?
C15B C16B C17B C18B -2.2(4) ?
C16B C17B C18B C19B 0.7(4) ?
C17B C18B C19B C20B 1.9(3) ?
C18B C19B C20B C15B -3.0(3) ?
C18B C19B C20B N3B 179.9(2) ?
C16B C15B C20B C19B 1.5(3) ?
S1B C15B C20B C19B -178.05(15) ?
C16B C15B C20B N3B 178.7(2) ?
S1B C15B C20B N3B -0.8(2) yes
C4B N3B C20B C19B -71.4(2) ?
C9B N3B C20B C19B 129.0(2) ?
C4B N3B C20B C15B 111.3(2) ?
C9B N3B C20B C15B -48.2(2) yes

loop_
_cod_related_entry_id
_cod_related_entry_database
_cod_related_entry_code
1 ChemSpider 21105669
